data_4088144
loop_
_publ_author_name
'Lyubov, Dmitry M.'
'Cherkasov, Anton V.'
'Fukin, Georgy K.'
'Trifonov, Alexander A.'

_publ_section_title
;
 Selective Intermolecular C--H Bond Activation: A Straightforward
 Synthetic Approach to Heteroalkyl Yttrium Complexes Containing a
 Bis(pyrazolyl)methyl Ligand
;
_journal_issue 2
_journal_name_full Organometallics
_journal_page_first 126
_journal_paper_doi 10.1021/acs.organomet.5b00883
_journal_volume 35
_journal_year 2016
_chemical_formula_moiety 'C52 H70 N7 O1 Y, 0.5(C4 H8 O)'
_chemical_formula_sum 'C54 H74 N7 O1.5 Y'
_chemical_formula_weight 934.11
_space_group_crystal_system monoclinic
_space_group_IT_number 15
_space_group_name_Hall '-C 2yc'
_space_group_name_H-M_alt 'C 1 2/c 1'
_atom_sites_solution_hydrogens mixed
_atom_sites_solution_primary direct
_atom_sites_solution_secondary difmap
_audit_creation_method SHELXL-2014/7
_cell_angle_alpha 90
_cell_angle_beta 104.8950(10)
_cell_angle_gamma 90
_cell_formula_units_Z 8
_cell_length_a 46.031(3)
_cell_length_b 10.6303(6)
_cell_length_c 21.5412(11)
_cell_measurement_reflns_used 3917
_cell_measurement_temperature 100(2)
_cell_measurement_theta_max 20.68
_cell_measurement_theta_min 2.15
_cell_volume 10186.4(10)
_computing_cell_refinement 'Bruker SMART'
_computing_data_collection 'Bruker SMART'
_computing_data_reduction 'Bruker SAINT'
_computing_molecular_graphics 'Bruker SHELXTL'
_computing_publication_material 'Bruker SHELXTL'
_computing_structure_refinement 'SHELXL-2014/7 (Sheldrick, 2014)'
_computing_structure_solution 'SHELXS-97 (Sheldrick, 1990)'
_diffrn_ambient_temperature 100(2)
_diffrn_measured_fraction_theta_full 0.999
_diffrn_measured_fraction_theta_max 1.000
_diffrn_measurement_device_type 'Bruker Smart Apex (CCD)'
_diffrn_measurement_method '\w scans'
_diffrn_radiation_source 'fine-focus sealed tube'
_diffrn_radiation_type MoK\a
_diffrn_radiation_wavelength 0.71073
_diffrn_reflns_av_R_equivalents 0.0901
_diffrn_reflns_av_unetI/netI 0.0794
_diffrn_reflns_Laue_measured_fraction_full 0.999
_diffrn_reflns_Laue_measured_fraction_max 1.000
_diffrn_reflns_limit_h_max 56
_diffrn_reflns_limit_h_min -56
_diffrn_reflns_limit_k_max 13
_diffrn_reflns_limit_k_min -13
_diffrn_reflns_limit_l_max 26
_diffrn_reflns_limit_l_min -26
_diffrn_reflns_number 42725
_diffrn_reflns_point_group_measured_fraction_full 0.999
_diffrn_reflns_point_group_measured_fraction_max 1.000
_diffrn_reflns_theta_full 25.242
_diffrn_reflns_theta_max 25.998
_diffrn_reflns_theta_min 1.831
_exptl_absorpt_coefficient_mu 1.190
_exptl_absorpt_correction_T_max 0.803
_exptl_absorpt_correction_T_min 0.687
_exptl_absorpt_correction_type multi-scan
_exptl_absorpt_process_details 'SADABS 2008/1'
_exptl_crystal_colour colorless
_exptl_crystal_density_diffrn 1.218
_exptl_crystal_description prism
_exptl_crystal_F_000 3984
_exptl_crystal_size_max 0.370
_exptl_crystal_size_mid 0.140
_exptl_crystal_size_min 0.140
_refine_diff_density_max 0.999
_refine_diff_density_min -0.406
_refine_diff_density_rms 0.079
_refine_ls_extinction_method none
_refine_ls_goodness_of_fit_ref 0.975
_refine_ls_hydrogen_treatment mixed
_refine_ls_matrix_type full
_refine_ls_number_parameters 608
_refine_ls_number_reflns 10004
_refine_ls_number_restraints 30
_refine_ls_restrained_S_all 0.982
_refine_ls_R_factor_all 0.1026
_refine_ls_R_factor_gt 0.0533
_refine_ls_shift/su_max 0.000
_refine_ls_shift/su_mean 0.000
_refine_ls_structure_factor_coef Fsqd
_refine_ls_weighting_details 'w=1/[\s^2^(Fo^2^)+(0.0676P)^2^] where P=(Fo^2^+2Fc^2^)/3'
_refine_ls_weighting_scheme calc
_refine_ls_wR_factor_gt 0.1131
_refine_ls_wR_factor_ref 0.1265
_reflns_Friedel_coverage 0.000
_reflns_number_gt 6499
_reflns_number_total 10004
_reflns_threshold_expression 'I > 2\s(I)'
_cod_data_source_file om5b00883_si_002.cif
_cod_data_source_block yampnn
_cod_original_sg_symbol_H-M 'C 2/c'
_cod_original_formula_sum 'C54 H74 N7 O1.50 Y'
_cod_database_code 4088144
_shelx_shelxl_version_number 2014/7
_shelx_space_group_comment
;
The symmetry employed for this shelxl refinement is uniquely defined
by the following loop, which should always be used as a source of
symmetry information in preference to the above space-group names.
They are only intended as comments.
;
_shelx_estimated_absorpt_t_min 0.667
_shelx_estimated_absorpt_t_max 0.851

loop_
_space_group_symop_operation_xyz
'x, y, z'
'-x, y, -z+1/2'
'x+1/2, y+1/2, z'
'-x+1/2, y+1/2, -z+1/2'
'-x, -y, -z'
'x, -y, z-1/2'
'-x+1/2, -y+1/2, -z'
'x+1/2, -y+1/2, z-1/2'

loop_
_atom_site_label
_atom_site_type_symbol
_atom_site_fract_x
_atom_site_fract_y
_atom_site_fract_z
_atom_site_U_iso_or_equiv
_atom_site_adp_type
_atom_site_occupancy
_atom_site_site_symmetry_order
_atom_site_calc_flag
_atom_site_refinement_flags_posn
_atom_site_refinement_flags_adp
_atom_site_refinement_flags_occupancy
_atom_site_disorder_assembly
_atom_site_disorder_group
Y1 Y 0.12466(2) 0.43360(3) 0.52969(2) 0.02140(10) Uani 1 1 d . . . . .
O1 O 0.14752(5) 0.5573(2) 0.62346(10) 0.0284(5) Uani 1 1 d . . . . .
N1 N 0.12347(6) 0.4033(2) 0.42121(12) 0.0228(6) Uani 1 1 d . . . . .
N2 N 0.15570(6) 0.5570(2) 0.47023(12) 0.0219(6) Uani 1 1 d . . . . .
N3 N 0.15592(6) 0.2768(3) 0.57285(13) 0.0240(7) Uani 1 1 d . . . . .
H3A H 0.1670(7) 0.284(3) 0.5517(15) 0.017(10) Uiso 1 1 d . . . . .
N4 N 0.07790(6) 0.3048(3) 0.50239(12) 0.0259(6) Uani 1 1 d . . . . .
N5 N 0.06249(6) 0.3696(3) 0.53885(13) 0.0249(6) Uani 1 1 d . . . . .
N6 N 0.07208(6) 0.5920(3) 0.54143(13) 0.0265(7) Uani 1 1 d . . . . .
N7 N 0.08760(6) 0.6148(3) 0.49600(13) 0.0282(7) Uani 1 1 d . . . . .
C1 C 0.10962(7) 0.3287(3) 0.36691(15) 0.0231(7) Uani 1 1 d . . . . .
C2 C 0.12365(7) 0.2153(3) 0.35720(15) 0.0244(8) Uani 1 1 d . . . . .
C3 C 0.10936(8) 0.1366(4) 0.30607(17) 0.0323(9) Uani 1 1 d . . . . .
H3B H 0.1187 0.0600 0.2991 0.039 Uiso 1 1 calc R U . . .
C4 C 0.08189(8) 0.1692(4) 0.26586(17) 0.0368(9) Uani 1 1 d . . . . .
H4A H 0.0725 0.1154 0.2313 0.044 Uiso 1 1 calc R U . . .
C5 C 0.06810(7) 0.2803(4) 0.27601(16) 0.0313(9) Uani 1 1 d . . . . .
H5A H 0.0491 0.3013 0.2485 0.038 Uiso 1 1 calc R U . . .
C6 C 0.08150(7) 0.3621(3) 0.32560(15) 0.0272(8) Uani 1 1 d . . . . .
C7 C 0.15357(7) 0.1775(3) 0.40250(16) 0.0273(8) Uani 1 1 d . . . . .
H7A H 0.1523 0.1969 0.4471 0.033 Uiso 1 1 calc R U . . .
C8 C 0.18022(8) 0.2519(3) 0.39119(18) 0.0349(9) Uani 1 1 d . . . . .
H8A H 0.1761 0.3422 0.3926 0.052 Uiso 1 1 calc R U . . .
H8B H 0.1832 0.2302 0.3490 0.052 Uiso 1 1 calc R U . . .
H8C H 0.1984 0.2310 0.4247 0.052 Uiso 1 1 calc R U . . .
C9 C 0.16078(8) 0.0373(3) 0.40053(18) 0.0381(10) Uani 1 1 d . . . . .
H9A H 0.1434 -0.0123 0.4043 0.057 Uiso 1 1 calc R U . . .
H9B H 0.1781 0.0168 0.4363 0.057 Uiso 1 1 calc R U . . .
H9C H 0.1655 0.0175 0.3598 0.057 Uiso 1 1 calc R U . . .
C10 C 0.06514(8) 0.4819(3) 0.33427(17) 0.0308(8) Uani 1 1 d . . . . .
H10A H 0.0787 0.5312 0.3696 0.037 Uiso 1 1 calc R U . . .
C11 C 0.05836(8) 0.5634(4) 0.27376(18) 0.0423(10) Uani 1 1 d . . . . .
H11A H 0.0770 0.5780 0.2607 0.063 Uiso 1 1 calc R U . . .
H11B H 0.0500 0.6442 0.2827 0.063 Uiso 1 1 calc R U . . .
H11C H 0.0438 0.5202 0.2391 0.063 Uiso 1 1 calc R U . . .
C12 C 0.03608(8) 0.4550(4) 0.35423(19) 0.0418(10) Uani 1 1 d . . . . .
H12A H 0.0407 0.4052 0.3938 0.063 Uiso 1 1 calc R U . . .
H12B H 0.0222 0.4081 0.3200 0.063 Uiso 1 1 calc R U . . .
H12C H 0.0268 0.5347 0.3616 0.063 Uiso 1 1 calc R U . . .
C13 C 0.14003(7) 0.5040(3) 0.41277(15) 0.0220(7) Uani 1 1 d . . . . .
C14 C 0.14208(7) 0.5563(3) 0.35343(15) 0.0267(8) Uani 1 1 d . . . . .
H14A H 0.1309 0.5211 0.3140 0.032 Uiso 1 1 calc R U . . .
C15 C 0.16023(7) 0.6571(3) 0.35339(16) 0.0289(8) Uani 1 1 d . . . . .
H15A H 0.1614 0.6940 0.3139 0.035 Uiso 1 1 calc R U . . .
C16 C 0.17723(7) 0.7065(3) 0.41167(16) 0.0281(8) Uani 1 1 d . . . . .
H16A H 0.1905 0.7751 0.4120 0.034 Uiso 1 1 calc R U . . .
C17 C 0.17450(7) 0.6545(3) 0.46854(16) 0.0243(8) Uani 1 1 d . . . . .
C18 C 0.19542(7) 0.6972(3) 0.52993(16) 0.0263(8) Uani 1 1 d . . . . .
C19 C 0.18813(8) 0.7969(3) 0.56602(17) 0.0320(9) Uani 1 1 d . . . . .
C20 C 0.20947(9) 0.8364(4) 0.62066(18) 0.0425(10) Uani 1 1 d . . . . .
H20A H 0.2047 0.9039 0.6453 0.051 Uiso 1 1 calc R U . . .
C21 C 0.23721(9) 0.7806(4) 0.63999(19) 0.0456(11) Uani 1 1 d . . . . .
H21A H 0.2514 0.8090 0.6776 0.055 Uiso 1 1 calc R U . . .
C22 C 0.24430(8) 0.6830(4) 0.60445(17) 0.0366(9) Uani 1 1 d . . . . .
H22A H 0.2635 0.6441 0.6182 0.044 Uiso 1 1 calc R U . . .
C23 C 0.22407(8) 0.6403(3) 0.54902(16) 0.0307(8) Uani 1 1 d . . . . .
C24 C 0.15781(9) 0.8586(4) 0.54694(19) 0.0439(10) Uani 1 1 d . . . . .
H24A H 0.1577 0.9325 0.5741 0.066 Uiso 1 1 calc R U . . .
H24B H 0.1424 0.7989 0.5524 0.066 Uiso 1 1 calc R U . . .
H24C H 0.1535 0.8847 0.5019 0.066 Uiso 1 1 calc R U . . .
C25 C 0.23298(8) 0.5378(4) 0.50875(17) 0.0360(9) Uani 1 1 d . . . . .
H25A H 0.2516 0.4978 0.5332 0.054 Uiso 1 1 calc R U . . .
H25B H 0.2362 0.5745 0.4693 0.054 Uiso 1 1 calc R U . . .
H25C H 0.2170 0.4747 0.4977 0.054 Uiso 1 1 calc R U . . .
C26 C 0.16905(7) 0.2130(3) 0.63006(15) 0.0213(7) Uani 1 1 d . . . . .
C27 C 0.15024(7) 0.1552(3) 0.66504(15) 0.0256(8) Uani 1 1 d . . . . .
C28 C 0.16330(7) 0.0888(3) 0.72066(16) 0.0293(8) Uani 1 1 d . . . . .
H28A H 0.1506 0.0492 0.7433 0.035 Uiso 1 1 calc R U . . .
C29 C 0.19399(7) 0.0781(3) 0.74425(16) 0.0282(8) Uani 1 1 d . . . . .
H29A H 0.2023 0.0310 0.7821 0.034 Uiso 1 1 calc R U . . .
C30 C 0.21241(7) 0.1370(3) 0.71183(16) 0.0273(8) Uani 1 1 d . . . . .
H30A H 0.2336 0.1311 0.7283 0.033 Uiso 1 1 calc R U . . .
C31 C 0.20077(7) 0.2052(3) 0.65559(15) 0.0226(7) Uani 1 1 d . . . . .
C32 C 0.11620(7) 0.1637(3) 0.64209(16) 0.0290(8) Uani 1 1 d . . . . .
H32A H 0.1113 0.2171 0.6025 0.035 Uiso 1 1 calc R U . . .
C33 C 0.10261(8) 0.2276(4) 0.69143(19) 0.0475(11) Uani 1 1 d . . . . .
H33A H 0.1116 0.3112 0.7015 0.071 Uiso 1 1 calc R U . . .
H33B H 0.1067 0.1767 0.7306 0.071 Uiso 1 1 calc R U . . .
H33C H 0.0808 0.2361 0.6738 0.071 Uiso 1 1 calc R U . . .
C34 C 0.10173(8) 0.0361(4) 0.6239(2) 0.0462(11) Uani 1 1 d . . . . .
H34A H 0.1085 0.0013 0.5879 0.069 Uiso 1 1 calc R U . . .
H34B H 0.0798 0.0454 0.6113 0.069 Uiso 1 1 calc R U . . .
H34C H 0.1075 -0.0208 0.6608 0.069 Uiso 1 1 calc R U . . .
C35 C 0.22183(7) 0.2680(3) 0.62127(16) 0.0280(8) Uani 1 1 d . . . . .
H35A H 0.2101 0.3364 0.5940 0.034 Uiso 1 1 calc R U . . .
C36 C 0.24921(8) 0.3300(4) 0.66653(18) 0.0370(9) Uani 1 1 d . . . . .
H36A H 0.2602 0.3787 0.6413 0.055 Uiso 1 1 calc R U . . .
H36B H 0.2624 0.2650 0.6910 0.055 Uiso 1 1 calc R U . . .
H36C H 0.2425 0.3862 0.6962 0.055 Uiso 1 1 calc R U . . .
C37 C 0.23126(9) 0.1755(4) 0.57601(18) 0.0415(10) Uani 1 1 d . . . . .
H37A H 0.2133 0.1378 0.5474 0.062 Uiso 1 1 calc R U . . .
H37B H 0.2438 0.1093 0.6012 0.062 Uiso 1 1 calc R U . . .
H37C H 0.2428 0.2201 0.5504 0.062 Uiso 1 1 calc R U . . .
C38 C 0.06081(7) 0.2066(3) 0.47832(16) 0.0291(8) Uani 1 1 d . . . . .
C39 C 0.03454(8) 0.2070(4) 0.49994(17) 0.0356(9) Uani 1 1 d . . . . .
H39A H 0.0187 0.1470 0.4901 0.043 Uiso 1 1 calc R U . . .
C40 C 0.03622(7) 0.3118(4) 0.53827(17) 0.0342(9) Uani 1 1 d . . . . .
C41 C 0.07980(7) 0.4720(3) 0.57554(16) 0.0269(8) Uani 1 1 d . . . . .
H41A H 0.0748(6) 0.475(3) 0.6203(15) 0.018(8) Uiso 1 1 d . . . . .
C42 C 0.05561(8) 0.6943(4) 0.54909(17) 0.0321(9) Uani 1 1 d . . . . .
C43 C 0.06011(8) 0.7827(4) 0.50589(17) 0.0344(9) Uani 1 1 d . . . . .
H43A H 0.0514 0.8643 0.4993 0.041 Uiso 1 1 calc R U . . .
C44 C 0.07982(7) 0.7303(3) 0.47350(17) 0.0298(8) Uani 1 1 d . . . . .
C45 C 0.07046(9) 0.1135(3) 0.43580(19) 0.0392(10) Uani 1 1 d . . . . .
H45A H 0.0918 0.0935 0.4534 0.059 Uiso 1 1 calc R U . . .
H45B H 0.0675 0.1493 0.3927 0.059 Uiso 1 1 calc R U . . .
H45C H 0.0585 0.0366 0.4334 0.059 Uiso 1 1 calc R U . . .
C46 C 0.01523(8) 0.3624(4) 0.5749(2) 0.0515(12) Uani 1 1 d . . . . .
H46A H 0.0263 0.3764 0.6197 0.077 Uiso 1 1 calc R U . . .
H46B H -0.0010 0.3017 0.5732 0.077 Uiso 1 1 calc R U . . .
H46C H 0.0067 0.4421 0.5557 0.077 Uiso 1 1 calc R U . . .
C47 C 0.03792(8) 0.6985(4) 0.59829(17) 0.0451(11) Uani 1 1 d . . . . .
H47A H 0.0495 0.6590 0.6381 0.068 Uiso 1 1 calc R U . . .
H47B H 0.0190 0.6529 0.5822 0.068 Uiso 1 1 calc R U . . .
H47C H 0.0337 0.7862 0.6069 0.068 Uiso 1 1 calc R U . . .
C48 C 0.09132(8) 0.7838(3) 0.42013(19) 0.0392(10) Uani 1 1 d . . . . .
H48A H 0.1084 0.7337 0.4150 0.059 Uiso 1 1 calc R U . . .
H48B H 0.0978 0.8709 0.4303 0.059 Uiso 1 1 calc R U . . .
H48C H 0.0753 0.7818 0.3801 0.059 Uiso 1 1 calc R U . . .
C49 C 0.17814(7) 0.5357(3) 0.66307(16) 0.0303(9) Uani 1 1 d . . . . .
H49A H 0.1931 0.5704 0.6419 0.036 Uiso 1 1 calc R U . . .
H49B H 0.1820 0.4446 0.6704 0.036 Uiso 1 1 calc R U . . .
C50 C 0.17990(8) 0.6026(4) 0.72574(17) 0.0398(10) Uani 1 1 d . . . . .
H50A H 0.2002 0.6378 0.7439 0.048 Uiso 1 1 calc R U . . .
H50B H 0.1749 0.5450 0.7576 0.048 Uiso 1 1 calc R U . . .
C51 C 0.15652(8) 0.7073(4) 0.70716(17) 0.0381(9) Uani 1 1 d . . . . .
H51A H 0.1492 0.7349 0.7443 0.046 Uiso 1 1 calc R U . . .
H51B H 0.1646 0.7808 0.6888 0.046 Uiso 1 1 calc R U . . .
C52 C 0.13230(8) 0.6420(4) 0.65760(17) 0.0369(9) Uani 1 1 d . . . . .
H52A H 0.1189 0.5943 0.6784 0.044 Uiso 1 1 calc R U . . .
H52B H 0.1201 0.7039 0.6276 0.044 Uiso 1 1 calc R U . . .
O1S O 0.0058(4) 0.0336(13) 0.2628(6) 0.417(14) Uani 0.5 1 d G U P A -1
C1S C -0.0003(3) 0.0740(8) 0.1967(7) 0.135(5) Uani 0.5 1 d G U P A -1
H1SA H 0.0107 0.1527 0.1934 0.162 Uiso 0.5 1 calc R U P A -1
H1SB H -0.0221 0.0893 0.1790 0.162 Uiso 0.5 1 calc R U P A -1
C2S C 0.0103(3) -0.0326(13) 0.1599(5) 0.119(5) Uani 0.5 1 d G U P A -1
H2SA H 0.0319 -0.0238 0.1612 0.142 Uiso 0.5 1 calc R U P A -1
H2SB H -0.0016 -0.0361 0.1146 0.142 Uiso 0.5 1 calc R U P A -1
C3S C 0.0047(3) -0.1488(8) 0.1978(7) 0.171(7) Uani 0.5 1 d G U P A -1
H3SA H -0.0166 -0.1755 0.1845 0.205 Uiso 0.5 1 calc R U P A -1
H3SB H 0.0177 -0.2202 0.1926 0.205 Uiso 0.5 1 calc R U P A -1
C4S C 0.0131(4) -0.0986(14) 0.2669(6) 0.205(10) Uani 0.5 1 d G U P A -1
H4SA H 0.0017 -0.1431 0.2932 0.246 Uiso 0.5 1 calc R U P A -1
H4SB H 0.0349 -0.1107 0.2867 0.246 Uiso 0.5 1 calc R U P A -1

loop_
_atom_site_aniso_label
_atom_site_aniso_U_11
_atom_site_aniso_U_22
_atom_site_aniso_U_33
_atom_site_aniso_U_23
_atom_site_aniso_U_13
_atom_site_aniso_U_12
Y1 0.01999(16) 0.02761(18) 0.01772(16) -0.00031(16) 0.00690(12) 0.00085(16)
O1 0.0237(12) 0.0391(14) 0.0227(12) -0.0073(12) 0.0064(10) -0.0001(11)
N1 0.0216(14) 0.0280(16) 0.0195(14) -0.0009(12) 0.0067(12) -0.0010(12)
N2 0.0217(14) 0.0252(15) 0.0193(14) -0.0029(13) 0.0063(11) 0.0022(12)
N3 0.0217(15) 0.0342(18) 0.0166(15) 0.0030(13) 0.0058(13) -0.0008(13)
N4 0.0267(15) 0.0332(17) 0.0195(15) 0.0010(13) 0.0093(12) 0.0039(13)
N5 0.0193(14) 0.0346(17) 0.0224(15) -0.0029(13) 0.0083(12) 0.0000(13)
N6 0.0217(14) 0.0381(19) 0.0203(15) -0.0049(13) 0.0067(12) 0.0049(13)
N7 0.0277(15) 0.0322(17) 0.0276(16) -0.0034(13) 0.0122(13) -0.0013(13)
C1 0.0241(17) 0.032(2) 0.0168(17) -0.0005(15) 0.0109(14) -0.0029(15)
C2 0.0256(18) 0.033(2) 0.0174(17) -0.0031(15) 0.0113(14) -0.0035(15)
C3 0.031(2) 0.038(2) 0.031(2) -0.0087(18) 0.0136(17) 0.0019(17)
C4 0.035(2) 0.051(3) 0.024(2) -0.0167(18) 0.0077(17) -0.0071(19)
C5 0.0240(18) 0.047(2) 0.0217(18) -0.0045(17) 0.0034(15) 0.0012(17)
C6 0.0291(19) 0.035(2) 0.0202(18) -0.0020(16) 0.0106(15) -0.0020(16)
C7 0.0294(19) 0.035(2) 0.0202(18) -0.0030(16) 0.0106(15) 0.0019(16)
C8 0.0268(19) 0.040(2) 0.039(2) 0.0021(18) 0.0111(17) 0.0036(17)
C9 0.037(2) 0.043(3) 0.035(2) 0.0012(18) 0.0101(18) 0.0075(18)
C10 0.0312(19) 0.037(2) 0.0239(19) 0.0033(16) 0.0061(16) 0.0033(17)
C11 0.038(2) 0.051(3) 0.039(2) 0.012(2) 0.0122(18) 0.008(2)
C12 0.037(2) 0.052(3) 0.041(2) 0.009(2) 0.0195(19) 0.0140(19)
C13 0.0195(16) 0.0277(19) 0.0208(18) 0.0020(15) 0.0086(14) 0.0069(15)
C14 0.0272(17) 0.037(2) 0.0174(17) -0.0008(16) 0.0081(14) 0.0020(17)
C15 0.033(2) 0.031(2) 0.0252(19) 0.0077(16) 0.0129(16) 0.0002(16)
C16 0.0276(18) 0.0266(19) 0.033(2) 0.0025(16) 0.0133(16) -0.0045(16)
C17 0.0198(17) 0.0247(19) 0.0302(19) -0.0025(15) 0.0095(15) 0.0020(15)
C18 0.0289(19) 0.0266(19) 0.0270(19) 0.0007(16) 0.0138(15) -0.0052(16)
C19 0.037(2) 0.030(2) 0.033(2) -0.0039(17) 0.0168(17) -0.0071(17)
C20 0.062(3) 0.039(2) 0.033(2) -0.0110(19) 0.025(2) -0.020(2)
C21 0.048(3) 0.056(3) 0.034(2) -0.008(2) 0.012(2) -0.025(2)
C22 0.030(2) 0.051(3) 0.030(2) 0.0051(19) 0.0099(17) -0.0087(18)
C23 0.031(2) 0.039(2) 0.0255(19) 0.0028(17) 0.0127(16) -0.0099(17)
C24 0.056(3) 0.038(2) 0.043(2) -0.005(2) 0.023(2) 0.006(2)
C25 0.0270(19) 0.052(3) 0.030(2) 0.0038(18) 0.0081(16) 0.0061(17)
C26 0.0239(17) 0.0226(18) 0.0183(17) -0.0049(14) 0.0070(14) 0.0019(14)
C27 0.0239(18) 0.031(2) 0.0224(18) 0.0009(15) 0.0062(15) 0.0003(15)
C28 0.0277(18) 0.036(2) 0.0264(19) 0.0036(16) 0.0108(15) -0.0024(16)
C29 0.0290(18) 0.033(2) 0.0215(17) 0.0041(16) 0.0047(14) 0.0001(17)
C30 0.0238(18) 0.034(2) 0.0231(18) -0.0023(16) 0.0042(15) 0.0009(16)
C31 0.0217(17) 0.0278(19) 0.0185(17) -0.0006(15) 0.0057(14) 0.0009(15)
C32 0.0261(19) 0.039(2) 0.0226(18) 0.0056(16) 0.0075(15) 0.0031(16)
C33 0.033(2) 0.065(3) 0.044(2) -0.010(2) 0.0077(19) 0.008(2)
C34 0.025(2) 0.054(3) 0.056(3) -0.008(2) 0.0047(19) 0.0013(18)
C35 0.0225(18) 0.036(2) 0.0247(19) 0.0039(16) 0.0057(15) 0.0015(16)
C36 0.0248(19) 0.049(2) 0.037(2) 0.0026(19) 0.0069(17) -0.0068(17)
C37 0.044(2) 0.049(3) 0.039(2) -0.003(2) 0.0251(19) -0.004(2)
C38 0.0293(19) 0.031(2) 0.027(2) 0.0027(16) 0.0081(16) -0.0008(17)
C39 0.029(2) 0.043(2) 0.038(2) -0.0042(19) 0.0125(17) -0.0101(18)
C40 0.0219(18) 0.053(2) 0.028(2) -0.0076(19) 0.0084(15) -0.0059(18)
C41 0.0257(18) 0.038(2) 0.0180(18) -0.0012(15) 0.0070(15) 0.0015(16)
C42 0.0269(19) 0.039(2) 0.029(2) -0.0083(18) 0.0047(16) 0.0090(17)
C43 0.029(2) 0.035(2) 0.037(2) -0.0058(18) 0.0050(17) 0.0120(17)
C44 0.0267(19) 0.029(2) 0.032(2) -0.0019(17) 0.0041(16) 0.0037(16)
C45 0.043(2) 0.033(2) 0.046(2) -0.0029(19) 0.019(2) -0.0037(18)
C46 0.033(2) 0.075(3) 0.054(3) -0.021(2) 0.024(2) -0.015(2)
C47 0.040(2) 0.065(3) 0.035(2) -0.001(2) 0.0165(19) 0.022(2)
C48 0.041(2) 0.030(2) 0.052(3) 0.0060(19) 0.021(2) 0.0057(18)
C49 0.0238(18) 0.041(2) 0.0256(19) -0.0042(16) 0.0054(15) -0.0031(16)
C50 0.032(2) 0.062(3) 0.024(2) -0.0081(18) 0.0058(16) -0.0085(19)
C51 0.041(2) 0.048(2) 0.029(2) -0.0159(19) 0.0160(18) -0.0056(19)
C52 0.035(2) 0.045(2) 0.033(2) -0.0159(19) 0.0140(17) 0.0002(18)
O1S 0.408(16) 0.421(16) 0.425(15) -0.005(8) 0.111(9) -0.002(8)
C1S 0.110(7) 0.112(7) 0.147(8) 0.018(7) -0.030(6) -0.033(6)
C2S 0.095(7) 0.145(8) 0.120(8) 0.007(6) 0.034(6) -0.018(6)
C3S 0.190(10) 0.172(10) 0.159(9) -0.025(7) 0.062(7) 0.027(7)
C4S 0.198(13) 0.197(12) 0.214(12) 0.007(8) 0.039(8) 0.010(7)

loop_
_atom_type_symbol
_atom_type_description
_atom_type_scat_dispersion_real
_atom_type_scat_dispersion_imag
_atom_type_scat_source
C C 0.0033 0.0016 'International Tables Vol C Tables 4.2.6.8 and 6.1.1.4'
H H 0.0000 0.0000 'International Tables Vol C Tables 4.2.6.8 and 6.1.1.4'
N N 0.0061 0.0033 'International Tables Vol C Tables 4.2.6.8 and 6.1.1.4'
O O 0.0106 0.0060 'International Tables Vol C Tables 4.2.6.8 and 6.1.1.4'
Y Y -2.7962 3.5667 'International Tables Vol C Tables 4.2.6.8 and 6.1.1.4'

loop_
_geom_angle_atom_site_label_1
_geom_angle_atom_site_label_2
_geom_angle_atom_site_label_3
_geom_angle
N3 Y1 N1 99.17(10)
N3 Y1 O1 87.87(9)
N1 Y1 O1 143.35(8)
N3 Y1 N4 96.48(10)
N1 Y1 N4 83.79(9)
O1 Y1 N4 131.42(8)
N3 Y1 N2 102.17(10)
N1 Y1 N2 55.66(9)
O1 Y1 N2 87.68(8)
N4 Y1 N2 137.31(8)
N3 Y1 C41 117.23(11)
N1 Y1 C41 126.59(10)
O1 Y1 C41 79.05(9)
N4 Y1 C41 55.99(10)
N2 Y1 C41 137.54(10)
N3 Y1 N7 171.97(10)
N1 Y1 N7 88.71(9)
O1 Y1 N7 86.70(8)
N4 Y1 N7 82.74(9)
N2 Y1 N7 83.52(8)
C41 Y1 N7 55.83(10)
N3 Y1 C13 106.24(10)
N1 Y1 C13 27.60(9)
O1 Y1 C13 115.95(9)
N4 Y1 C13 109.11(9)
N2 Y1 C13 28.64(8)
C41 Y1 C13 134.74(10)
N7 Y1 C13 81.48(9)
C52 O1 C49 108.6(2)
C52 O1 Y1 126.78(19)
C49 O1 Y1 123.28(18)
C13 N1 C1 118.7(3)
C13 N1 Y1 98.96(19)
C1 N1 Y1 141.9(2)
C17 N2 C13 118.5(3)
C17 N2 Y1 149.4(2)
C13 N2 Y1 90.54(18)
C26 N3 Y1 144.2(2)
C38 N4 N5 106.0(3)
C38 N4 Y1 155.8(2)
N5 N4 Y1 97.57(18)
C40 N5 N4 111.0(3)
C40 N5 C41 135.0(3)
N4 N5 C41 113.2(2)
C42 N6 N7 110.7(3)
C42 N6 C41 134.8(3)
N7 N6 C41 114.0(3)
C44 N7 N6 106.3(3)
C44 N7 Y1 153.5(2)
N6 N7 Y1 95.53(18)
C2 C1 C6 120.1(3)
C2 C1 N1 118.3(3)
C6 C1 N1 121.4(3)
C3 C2 C1 119.1(3)
C3 C2 C7 120.6(3)
C1 C2 C7 120.3(3)
C4 C3 C2 120.7(3)
C3 C4 C5 119.9(3)
C4 C5 C6 121.6(3)
C5 C6 C1 118.6(3)
C5 C6 C10 118.9(3)
C1 C6 C10 122.5(3)
C2 C7 C9 114.0(3)
C2 C7 C8 113.0(3)
C9 C7 C8 108.1(3)
C6 C10 C11 111.7(3)
C6 C10 C12 112.1(3)
C11 C10 C12 110.1(3)
N1 C13 N2 112.6(3)
N1 C13 C14 127.0(3)
N2 C13 C14 120.4(3)
N1 C13 Y1 53.44(15)
N2 C13 Y1 60.82(16)
C14 C13 Y1 167.5(2)
C15 C14 C13 119.5(3)
C14 C15 C16 119.8(3)
C17 C16 C15 119.3(3)
N2 C17 C16 122.3(3)
N2 C17 C18 118.7(3)
C16 C17 C18 118.7(3)
C19 C18 C23 120.0(3)
C19 C18 C17 121.9(3)
C23 C18 C17 118.0(3)
C20 C19 C18 118.6(3)
C20 C19 C24 120.3(3)
C18 C19 C24 121.0(3)
C21 C20 C19 121.8(4)
C20 C21 C22 119.5(4)
C21 C22 C23 121.4(4)
C22 C23 C18 118.7(3)
C22 C23 C25 120.5(3)
C18 C23 C25 120.8(3)
N3 C26 C31 122.4(3)
N3 C26 C27 119.4(3)
C31 C26 C27 118.2(3)
C28 C27 C26 119.2(3)
C28 C27 C32 119.5(3)
C26 C27 C32 121.2(3)
C29 C28 C27 122.4(3)
C28 C29 C30 118.8(3)
C29 C30 C31 121.8(3)
C30 C31 C26 119.5(3)
C30 C31 C35 120.1(3)
C26 C31 C35 120.4(3)
C34 C32 C27 112.2(3)
C34 C32 C33 110.3(3)
C27 C32 C33 111.9(3)
C31 C35 C37 110.5(3)
C31 C35 C36 113.8(3)
C37 C35 C36 111.2(3)
N4 C38 C39 110.0(3)
N4 C38 C45 121.4(3)
C39 C38 C45 128.6(3)
C40 C39 C38 106.3(3)
N5 C40 C39 106.6(3)
N5 C40 C46 121.9(3)
C39 C40 C46 131.5(3)
N5 C41 N6 110.4(3)
N5 C41 Y1 93.15(19)
N6 C41 Y1 93.54(19)
N6 C42 C43 106.2(3)
N6 C42 C47 122.1(3)
C43 C42 C47 131.6(3)
C42 C43 C44 107.2(3)
N7 C44 C43 109.5(3)
N7 C44 C48 120.9(3)
C43 C44 C48 129.5(3)
O1 C49 C50 105.6(3)
C49 C50 C51 103.7(3)
C52 C51 C50 101.2(3)
O1 C52 C51 106.3(3)
C1S O1S C4S 109.5
O1S C1S C2S 106.4
C1S C2S C3S 101.5
C4S C3S C2S 101.5
O1S C4S C3S 106.4

loop_
_geom_bond_atom_site_label_1
_geom_bond_atom_site_label_2
_geom_bond_distance
Y1 N3 2.242(3)
Y1 N1 2.345(3)
Y1 O1 2.413(2)
Y1 N4 2.491(3)
Y1 N2 2.519(3)
Y1 C41 2.541(3)
Y1 N7 2.552(3)
Y1 C13 2.884(3)
O1 C52 1.451(4)
O1 C49 1.466(4)
N1 C13 1.353(4)
N1 C1 1.422(4)
N2 C17 1.357(4)
N2 C13 1.383(4)
N3 C26 1.400(4)
N4 C38 1.330(4)
N4 N5 1.371(3)
N5 C40 1.353(4)
N5 C41 1.457(4)
N6 C42 1.360(4)
N6 N7 1.373(4)
N6 C41 1.469(4)
N7 C44 1.334(4)
C1 C2 1.408(5)
C1 C6 1.415(4)
C2 C3 1.405(4)
C2 C7 1.523(4)
C3 C4 1.381(5)
C4 C5 1.385(5)
C5 C6 1.392(5)
C6 C10 1.515(5)
C7 C9 1.530(5)
C7 C8 1.531(5)
C10 C11 1.529(5)
C10 C12 1.533(5)
C13 C14 1.419(4)
C14 C15 1.359(5)
C15 C16 1.399(5)
C16 C17 1.379(4)
C17 C18 1.493(5)
C18 C19 1.405(5)
C18 C23 1.412(5)
C19 C20 1.390(5)
C19 C24 1.500(5)
C20 C21 1.372(6)
C21 C22 1.377(5)
C22 C23 1.388(5)
C23 C25 1.514(5)
C26 C31 1.424(4)
C26 C27 1.425(4)
C27 C28 1.388(4)
C27 C32 1.520(4)
C28 C29 1.377(4)
C29 C30 1.380(4)
C30 C31 1.395(4)
C31 C35 1.517(4)
C32 C34 1.518(5)
C32 C33 1.524(5)
C35 C37 1.524(5)
C35 C36 1.530(5)
C38 C39 1.403(5)
C38 C45 1.491(5)
C39 C40 1.377(5)
C40 C46 1.496(5)
C42 C43 1.375(5)
C42 C47 1.494(5)
C43 C44 1.395(5)
C44 C48 1.496(5)
C49 C50 1.510(5)
C50 C51 1.528(5)
C51 C52 1.501(5)
O1S C1S 1.4431
O1S C4S 1.4432
C1S C2S 1.5348
C2S C3S 1.5386
C3S C4S 1.5352
